data_7122284
loop_
_publ_author_name
'Ghatak, Tapas'
'Makarov, Konstantin'
'Fridman, Natalia'
'Eisen, Moris S.'

_publ_section_title
;
 Catalytic regeneration of a Th-H bond from a Th-O bond through a mild and
 chemoselective carbonyl hydroboration.
;
_journal_issue 78
_journal_name_full 'Chemical communications (Cambridge, England)'
_journal_page_first 11001
_journal_page_last 11004
_journal_paper_doi 10.1039/c8cc05030a
_journal_volume 54
_journal_year 2018
_chemical_formula_moiety 'C37 H76 N6 Si6 Th'
_chemical_formula_sum 'C37 H76 N6 Si6 Th'
_chemical_formula_weight 1005.62
_chemical_name_common 'Moris520 (Tapas)'
_space_group_IT_number 14
_space_group_name_Hall '-P 2ybc'
_space_group_name_H-M_alt 'P 1 21/c 1'
_symmetry_cell_setting monoclinic
_symmetry_space_group_name_Hall '-P 2ybc'
_symmetry_space_group_name_H-M 'P 1 21/c 1'
_atom_sites_solution_hydrogens geom
_atom_sites_solution_primary direct
_atom_sites_solution_secondary difmap
_audit_creation_method SHELXL-97
_audit_update_record
;
2017-08-21 deposited with the CCDC.
2018-09-03 downloaded from the CCDC.
;
_cell_angle_alpha 90.00
_cell_angle_beta 123.219(17)
_cell_angle_gamma 90.00
_cell_formula_units_Z 4
_cell_length_a 18.619(6)
_cell_length_b 11.246(2)
_cell_length_c 28.548(9)
_cell_measurement_reflns_used 7628
_cell_measurement_temperature 200(2)
_cell_measurement_theta_max 24.14
_cell_measurement_theta_min 1.31
_cell_volume 5001(3)
_computing_cell_refinement 'DENZO HKL2000 (Otwinowski & Minor 1997)'
_computing_data_collection 'Collect (Nonius, 2006)'
_computing_data_reduction 'DENZO HKL2000 (Otwinowski & Minor 1997)'
_computing_molecular_graphics 'Mercury 3.7'
_computing_structure_refinement 'SHELXL-97 (Sheldrick, 1997)'
_computing_structure_solution 'SHELXS-97 (Sheldrick, 1990)'
_diffrn_ambient_temperature 200(2)
_diffrn_detector_area_resol_mean 95
_diffrn_measured_fraction_theta_full 0.998
_diffrn_measured_fraction_theta_max 0.998
_diffrn_measurement_device_type 'Nonius KappaCCD'
_diffrn_measurement_method 'phi- and omega-scans'
_diffrn_radiation_monochromator graphite
_diffrn_radiation_source 'fine-focus sealed tube'
_diffrn_radiation_type MoK\a
_diffrn_radiation_wavelength 0.71073
_diffrn_reflns_av_R_equivalents 0.0850
_diffrn_reflns_av_sigmaI/netI 0.0597
_diffrn_reflns_limit_h_max 20
_diffrn_reflns_limit_h_min 0
_diffrn_reflns_limit_k_max 0
_diffrn_reflns_limit_k_min -12
_diffrn_reflns_limit_l_max 25
_diffrn_reflns_limit_l_min -32
_diffrn_reflns_number 7439
_diffrn_reflns_theta_full 24.14
_diffrn_reflns_theta_max 24.14
_diffrn_reflns_theta_min 1.31
_diffrn_standards_decay_% none
_diffrn_standards_interval_count none
_diffrn_standards_interval_time none
_diffrn_standards_number none
_exptl_absorpt_coefficient_mu 3.156
_exptl_absorpt_correction_T_max 0.9113
_exptl_absorpt_correction_T_min 0.4829
_exptl_absorpt_correction_type multi-scan
_exptl_absorpt_process_details
; 
'HKL Denzo and Scalepack (Otwinowski & Minor 1997)'  
;
_exptl_crystal_colour colorless
_exptl_crystal_density_diffrn 1.336
_exptl_crystal_density_method 'not measured'
_exptl_crystal_description plate
_exptl_crystal_F_000 2056
_exptl_crystal_size_max 0.27
_exptl_crystal_size_mid 0.21
_exptl_crystal_size_min 0.03
_refine_diff_density_max 2.482
_refine_diff_density_min -2.009
_refine_diff_density_rms 0.151
_refine_ls_extinction_method none
_refine_ls_goodness_of_fit_ref 1.217
_refine_ls_hydrogen_treatment constr
_refine_ls_matrix_type full
_refine_ls_number_parameters 468
_refine_ls_number_reflns 7439
_refine_ls_number_restraints 1
_refine_ls_restrained_S_all 1.217
_refine_ls_R_factor_all 0.0984
_refine_ls_R_factor_gt 0.0779
_refine_ls_shift/su_max 0.005
_refine_ls_shift/su_mean 0.001
_refine_ls_structure_factor_coef Fsqd
_refine_ls_weighting_details 'calc w=1/[\s^2^(Fo^2^)+(0.0248P)^2^+74.0921P] where P=(Fo^2^+2Fc^2^)/3'
_refine_ls_weighting_scheme calc
_refine_ls_wR_factor_gt 0.1478
_refine_ls_wR_factor_ref 0.1543
_reflns_number_gt 6121
_reflns_number_total 7439
_reflns_threshold_expression >2sigma(I)
_cod_data_source_file c8cc05030a2.cif
_cod_data_source_block Moris520
_cod_depositor_comments 'Adding full bibliography for 7122283--7122284.cif.'
_cod_original_cell_volume 5001(2)
_cod_original_sg_symbol_H-M 'P 21/c'
_cod_database_code 7122284

loop_
_symmetry_equiv_pos_as_xyz
'x, y, z'
'-x, y+1/2, -z+1/2'
'-x, -y, -z'
'x, -y-1/2, z-1/2'

loop_
_atom_site_label
_atom_site_type_symbol
_atom_site_fract_x
_atom_site_fract_y
_atom_site_fract_z
_atom_site_U_iso_or_equiv
_atom_site_adp_type
_atom_site_occupancy
_atom_site_symmetry_multiplicity
_atom_site_calc_flag
_atom_site_refinement_flags
Th1 Th 0.70621(3) 0.18920(4) 0.183814(19) 0.03280(15) Uani 1 1 d .
Si1 Si 0.6763(2) -0.0654(4) 0.11142(17) 0.0495(10) Uani 1 1 d .
Si2 Si 0.7681(2) -0.1230(3) 0.23240(17) 0.0475(9) Uani 1 1 d .
Si3 Si 0.5826(2) 0.4193(3) 0.17750(17) 0.0482(10) Uani 1 1 d D
Si4 Si 0.4812(2) 0.1908(4) 0.13896(16) 0.0466(9) Uani 1 1 d .
Si5 Si 0.8730(2) 0.2767(3) 0.17350(16) 0.0417(9) Uani 1 1 d .
Si6 Si 0.7082(3) 0.3511(4) 0.07110(17) 0.0509(10) Uani 1 1 d .
N1 N 0.7746(6) 0.2276(9) 0.2733(4) 0.037(2) Uani 1 1 d .
N2 N 0.8716(7) 0.3394(11) 0.3537(5) 0.056(3) Uani 1 1 d .
N3 N 0.7738(7) 0.2134(10) 0.3554(4) 0.049(3) Uani 1 1 d .
N4 N 0.7188(6) -0.0216(9) 0.1793(4) 0.041(3) Uani 1 1 d .
N5 N 0.5747(6) 0.2689(8) 0.1624(4) 0.036(2) Uani 1 1 d .
N6 N 0.7610(5) 0.2802(8) 0.1354(4) 0.031(2) Uani 1 1 d .
C1 C 0.8044(8) 0.2568(12) 0.3238(6) 0.043(3) Uani 1 1 d .
C2 C 0.8587(10) 0.4277(18) 0.3847(7) 0.075(5) Uani 1 1 d .
C3 C 0.8402(11) 0.5466(16) 0.3642(9) 0.084(6) Uani 1 1 d .
H3 H 0.8363 0.5676 0.3306 0.101 Uiso 1 1 calc R
C4 C 0.8281(13) 0.6323(19) 0.3953(11) 0.108(7) Uani 1 1 d .
H4 H 0.8160 0.7122 0.3825 0.129 Uiso 1 1 calc R
C5 C 0.8335(13) 0.602(3) 0.4443(11) 0.112(8) Uani 1 1 d .
H5 H 0.8252 0.6621 0.4645 0.134 Uiso 1 1 calc R
C6 C 0.8513(12) 0.4831(19) 0.4649(8) 0.096(7) Uani 1 1 d .
H6 H 0.8562 0.4633 0.4989 0.115 Uiso 1 1 calc R
C7 C 0.8611(10) 0.3974(16) 0.4344(7) 0.069(5) Uani 1 1 d .
C8 C 0.8764(10) 0.2778(17) 0.4522(6) 0.067(5) Uani 1 1 d .
C9 C 0.9313(12) 0.249(2) 0.5074(7) 0.092(6) Uani 1 1 d .
H9 H 0.9604 0.3103 0.5341 0.110 Uiso 1 1 calc R
C10 C 0.9462(13) 0.129(3) 0.5260(9) 0.115(9) Uani 1 1 d .
H10 H 0.9857 0.1103 0.5644 0.138 Uiso 1 1 calc R
C11 C 0.9007(14) 0.039(2) 0.4861(9) 0.101(7) Uani 1 1 d .
H11 H 0.9088 -0.0416 0.4980 0.121 Uiso 1 1 calc R
C12 C 0.8447(12) 0.0659(18) 0.4303(8) 0.080(5) Uani 1 1 d .
H12 H 0.8145 0.0047 0.4035 0.097 Uiso 1 1 calc R
C13 C 0.8334(10) 0.1848(16) 0.4139(6) 0.064(4) Uani 1 1 d .
C14 C 0.9443(10) 0.3394(17) 0.3493(7) 0.078(5) Uani 1 1 d .
H14 H 0.9237 0.3203 0.3096 0.093 Uiso 1 1 calc R
C15 C 1.0026(14) 0.233(2) 0.3872(12) 0.152(11) Uani 1 1 d .
H15A H 1.0097 0.2374 0.4238 0.228 Uiso 1 1 calc R
H15B H 1.0590 0.2382 0.3922 0.228 Uiso 1 1 calc R
H15C H 0.9753 0.1574 0.3691 0.228 Uiso 1 1 calc R
C16 C 0.9962(13) 0.452(2) 0.3652(11) 0.134(10) Uani 1 1 d .
H16A H 0.9573 0.5206 0.3483 0.201 Uiso 1 1 calc R
H16B H 1.0343 0.4493 0.3515 0.201 Uiso 1 1 calc R
H16C H 1.0306 0.4610 0.4060 0.201 Uiso 1 1 calc R
C17 C 0.6814(9) 0.1818(15) 0.3266(6) 0.062(4) Uani 1 1 d .
H17 H 0.6518 0.2181 0.2885 0.074 Uiso 1 1 calc R
C18 C 0.6580(12) 0.0551(17) 0.3184(9) 0.103(7) Uani 1 1 d .
H18A H 0.6856 0.0152 0.3017 0.154 Uiso 1 1 calc R
H18B H 0.5956 0.0472 0.2934 0.154 Uiso 1 1 calc R
H18C H 0.6773 0.0185 0.3546 0.154 Uiso 1 1 calc R
C19 C 0.6469(12) 0.2467(19) 0.3580(8) 0.093(6) Uani 1 1 d .
H19A H 0.6704 0.2093 0.3947 0.140 Uiso 1 1 calc R
H19B H 0.5841 0.2416 0.3362 0.140 Uiso 1 1 calc R
H19C H 0.6644 0.3304 0.3632 0.140 Uiso 1 1 calc R
C20 C 0.7584(9) -0.0879(16) 0.0938(7) 0.070(5) Uani 1 1 d .
H20A H 0.7925 -0.0152 0.1024 0.105 Uiso 1 1 calc R
H20B H 0.7295 -0.1061 0.0538 0.105 Uiso 1 1 calc R
H20C H 0.7961 -0.1541 0.1159 0.105 Uiso 1 1 calc R
C21 C 0.6046(9) 0.0556(13) 0.0641(6) 0.057(4) Uani 1 1 d .
H21A H 0.5551 0.0633 0.0674 0.085 Uiso 1 1 calc R
H21B H 0.5847 0.0362 0.0254 0.085 Uiso 1 1 calc R
H21C H 0.6364 0.1307 0.0748 0.085 Uiso 1 1 calc R
C22 C 0.6086(10) -0.2048(13) 0.0917(7) 0.068(4) Uani 1 1 d .
H22A H 0.6445 -0.2710 0.1153 0.102 Uiso 1 1 calc R
H22B H 0.5846 -0.2239 0.0523 0.102 Uiso 1 1 calc R
H22C H 0.5619 -0.1917 0.0974 0.102 Uiso 1 1 calc R
C23 C 0.8278(9) -0.2394(12) 0.2201(7) 0.062(4) Uani 1 1 d .
H23A H 0.7885 -0.2794 0.1844 0.093 Uiso 1 1 calc R
H23B H 0.8519 -0.2978 0.2506 0.093 Uiso 1 1 calc R
H23C H 0.8744 -0.2020 0.2190 0.093 Uiso 1 1 calc R
C24 C 0.6856(10) -0.2023(14) 0.2396(7) 0.067(4) Uani 1 1 d .
H24A H 0.6562 -0.1447 0.2493 0.100 Uiso 1 1 calc R
H24B H 0.7140 -0.2624 0.2692 0.100 Uiso 1 1 calc R
H24C H 0.6436 -0.2410 0.2041 0.100 Uiso 1 1 calc R
C25 C 0.8493(9) -0.0578(13) 0.3012(6) 0.060(4) Uani 1 1 d .
H25A H 0.8959 -0.0229 0.2993 0.090 Uiso 1 1 calc R
H25B H 0.8725 -0.1200 0.3299 0.090 Uiso 1 1 calc R
H25C H 0.8225 0.0042 0.3108 0.090 Uiso 1 1 calc R
C26 C 0.6861(5) 0.4810(10) 0.1908(5) 0.040(3) Uiso 1 1 d D
H26A H 0.7320 0.4223 0.2113 0.060 Uiso 1 1 calc R
H26B H 0.7009 0.5539 0.2131 0.060 Uiso 1 1 calc R
H26C H 0.6794 0.4989 0.1550 0.060 Uiso 1 1 calc R
C27 C 0.5882(9) 0.4579(13) 0.2430(6) 0.060(4) Uani 1 1 d .
H27A H 0.5466 0.4097 0.2455 0.090 Uiso 1 1 calc R
H27B H 0.5748 0.5424 0.2423 0.090 Uiso 1 1 calc R
H27C H 0.6461 0.4419 0.2754 0.090 Uiso 1 1 calc R
C28 C 0.4931(9) 0.5086(13) 0.1200(7) 0.063(4) Uani 1 1 d .
H28A H 0.4930 0.4997 0.0859 0.095 Uiso 1 1 calc R
H28B H 0.5010 0.5926 0.1309 0.095 Uiso 1 1 calc R
H28C H 0.4383 0.4805 0.1131 0.095 Uiso 1 1 calc R
C29 C 0.4019(10) 0.2123(17) 0.0629(6) 0.081(5) Uani 1 1 d .
H29A H 0.3933 0.2975 0.0545 0.121 Uiso 1 1 calc R
H29B H 0.3472 0.1756 0.0522 0.121 Uiso 1 1 calc R
H29C H 0.4234 0.1751 0.0418 0.121 Uiso 1 1 calc R
C30 C 0.4268(9) 0.2368(14) 0.1752(7) 0.062(4) Uani 1 1 d .
H30A H 0.4682 0.2346 0.2158 0.093 Uiso 1 1 calc R
H30B H 0.3793 0.1822 0.1649 0.093 Uiso 1 1 calc R
H30C H 0.4043 0.3178 0.1637 0.093 Uiso 1 1 calc R
C31 C 0.5041(9) 0.0270(13) 0.1522(7) 0.067(5) Uani 1 1 d .
H31A H 0.5239 -0.0034 0.1290 0.101 Uiso 1 1 calc R
H31B H 0.4516 -0.0149 0.1427 0.101 Uiso 1 1 calc R
H31C H 0.5486 0.0140 0.1918 0.101 Uiso 1 1 calc R
C32 C 0.9214(9) 0.4206(13) 0.2111(7) 0.066(4) Uani 1 1 d .
H32A H 0.8948 0.4445 0.2312 0.099 Uiso 1 1 calc R
H32B H 0.9115 0.4822 0.1839 0.099 Uiso 1 1 calc R
H32C H 0.9833 0.4101 0.2379 0.099 Uiso 1 1 calc R
C33 C 0.9187(10) 0.2449(14) 0.1307(7) 0.064(4) Uani 1 1 d .
H33A H 0.8960 0.1691 0.1110 0.096 Uiso 1 1 calc R
H33B H 0.9814 0.2401 0.1553 0.096 Uiso 1 1 calc R
H33C H 0.9027 0.3087 0.1034 0.096 Uiso 1 1 calc R
C34 C 0.9119(8) 0.1559(12) 0.2264(6) 0.051(4) Uani 1 1 d .
H34A H 0.8869 0.1658 0.2487 0.077 Uiso 1 1 calc R
H34B H 0.9746 0.1594 0.2510 0.077 Uiso 1 1 calc R
H34C H 0.8946 0.0787 0.2073 0.077 Uiso 1 1 calc R
C35 C 0.7536(11) 0.5010(15) 0.0722(8) 0.079(5) Uani 1 1 d .
H35A H 0.7522 0.5522 0.0995 0.118 Uiso 1 1 calc R
H35B H 0.7193 0.5371 0.0350 0.118 Uiso 1 1 calc R
H35C H 0.8131 0.4918 0.0829 0.118 Uiso 1 1 calc R
C36 C 0.5927(8) 0.3770(14) 0.0457(6) 0.059(4) Uani 1 1 d .
H36A H 0.5783 0.3305 0.0685 0.089 Uiso 1 1 calc R
H36B H 0.5559 0.3523 0.0065 0.089 Uiso 1 1 calc R
H36C H 0.5836 0.4616 0.0489 0.089 Uiso 1 1 calc R
C37 C 0.7090(11) 0.2644(17) 0.0155(6) 0.077(5) Uani 1 1 d .
H37A H 0.7642 0.2755 0.0194 0.115 Uiso 1 1 calc R
H37B H 0.6626 0.2924 -0.0215 0.115 Uiso 1 1 calc R
H37C H 0.7006 0.1798 0.0194 0.115 Uiso 1 1 calc R

loop_
_atom_site_aniso_label
_atom_site_aniso_U_11
_atom_site_aniso_U_22
_atom_site_aniso_U_33
_atom_site_aniso_U_23
_atom_site_aniso_U_13
_atom_site_aniso_U_12
Th1 0.0280(2) 0.0361(2) 0.0347(3) -0.0033(2) 0.01747(19) -0.0011(2)
Si1 0.042(2) 0.052(2) 0.052(2) -0.0144(19) 0.0241(19) -0.0084(18)
Si2 0.042(2) 0.041(2) 0.059(3) 0.0012(19) 0.027(2) 0.0030(17)
Si3 0.052(2) 0.040(2) 0.061(3) 0.0060(19) 0.037(2) 0.0122(18)
Si4 0.0323(18) 0.055(2) 0.053(2) -0.001(2) 0.0244(18) -0.0011(19)
Si5 0.0322(19) 0.043(2) 0.053(2) -0.0044(17) 0.0258(18) -0.0029(15)
Si6 0.048(2) 0.063(3) 0.047(2) 0.0107(19) 0.030(2) 0.0050(19)
N1 0.034(6) 0.050(7) 0.027(6) -0.009(5) 0.017(5) -0.005(5)
N2 0.063(8) 0.067(9) 0.046(7) -0.030(6) 0.034(6) -0.033(6)
N3 0.041(6) 0.066(8) 0.046(7) 0.000(6) 0.027(6) -0.005(6)
N4 0.033(6) 0.048(6) 0.036(6) -0.011(5) 0.014(5) 0.006(5)
N5 0.028(5) 0.030(5) 0.052(7) 0.003(5) 0.024(5) 0.007(4)
N6 0.020(5) 0.036(6) 0.033(5) -0.002(4) 0.012(4) 0.007(4)
C1 0.031(7) 0.048(8) 0.055(10) -0.006(7) 0.026(7) -0.002(6)
C2 0.048(9) 0.101(15) 0.064(11) -0.028(11) 0.023(9) -0.013(10)
C3 0.074(12) 0.058(11) 0.109(15) -0.023(11) 0.043(12) -0.008(9)
C4 0.088(15) 0.076(14) 0.13(2) -0.038(15) 0.045(15) -0.014(11)
C5 0.076(14) 0.14(2) 0.109(19) -0.066(18) 0.045(14) -0.021(14)
C6 0.084(14) 0.088(15) 0.080(14) -0.048(12) 0.022(11) -0.007(12)
C7 0.054(10) 0.082(13) 0.057(11) -0.022(10) 0.021(9) -0.015(9)
C8 0.053(9) 0.113(16) 0.037(9) -0.014(9) 0.027(8) 0.016(10)
C9 0.072(13) 0.15(2) 0.043(11) -0.002(11) 0.023(10) 0.027(13)
C10 0.077(14) 0.20(3) 0.052(13) 0.010(16) 0.025(11) 0.061(17)
C11 0.118(18) 0.130(19) 0.084(15) 0.040(14) 0.073(15) 0.045(15)
C12 0.101(14) 0.086(13) 0.070(13) -0.003(11) 0.057(12) 0.003(11)
C13 0.077(11) 0.070(11) 0.058(10) 0.022(10) 0.046(9) 0.022(10)
C14 0.061(10) 0.104(15) 0.068(11) -0.031(10) 0.035(9) -0.038(10)
C15 0.063(14) 0.17(3) 0.20(3) 0.04(2) 0.055(17) 0.018(15)
C16 0.095(16) 0.15(2) 0.19(3) -0.072(19) 0.097(18) -0.078(16)
C17 0.062(9) 0.075(11) 0.060(9) -0.020(9) 0.041(8) -0.023(9)
C18 0.088(14) 0.087(14) 0.15(2) -0.017(13) 0.073(14) -0.037(12)
C19 0.076(12) 0.137(18) 0.076(13) 0.015(12) 0.047(11) 0.009(12)
C20 0.054(9) 0.093(13) 0.067(11) -0.031(9) 0.037(9) -0.010(9)
C21 0.045(8) 0.069(10) 0.049(9) -0.012(8) 0.021(7) -0.018(8)
C22 0.059(9) 0.061(10) 0.075(11) -0.030(9) 0.031(9) -0.030(8)
C23 0.046(9) 0.045(8) 0.084(12) -0.010(8) 0.029(9) 0.000(7)
C24 0.077(11) 0.055(10) 0.088(12) -0.003(9) 0.058(10) -0.014(9)
C25 0.056(9) 0.059(9) 0.064(10) 0.006(8) 0.032(8) 0.010(8)
C27 0.057(9) 0.047(9) 0.081(11) 0.000(8) 0.041(9) 0.009(7)
C28 0.050(9) 0.057(9) 0.090(12) 0.012(9) 0.043(9) 0.021(8)
C29 0.049(9) 0.115(15) 0.064(11) 0.009(10) 0.021(9) -0.004(10)
C30 0.048(9) 0.066(10) 0.090(12) 0.000(9) 0.049(9) 0.007(7)
C31 0.038(8) 0.061(10) 0.104(13) -0.002(9) 0.039(9) 0.000(7)
C32 0.037(8) 0.061(10) 0.090(12) -0.011(9) 0.029(8) -0.010(7)
C33 0.054(9) 0.075(11) 0.071(11) 0.013(9) 0.040(9) 0.013(8)
C34 0.028(7) 0.063(10) 0.054(9) -0.004(7) 0.017(7) 0.000(6)
C35 0.074(12) 0.074(12) 0.096(14) 0.027(10) 0.051(11) 0.006(9)
C36 0.046(8) 0.079(11) 0.041(8) 0.018(8) 0.016(7) 0.021(8)
C37 0.072(11) 0.121(15) 0.048(10) 0.005(9) 0.039(9) 0.018(10)

loop_
_atom_type_symbol
_atom_type_description
_atom_type_scat_dispersion_real
_atom_type_scat_dispersion_imag
_atom_type_scat_source
Th Th -7.2400 8.8979 'International Tables Vol C Tables 4.2.6.8 and 6.1.1.4'
Si Si 0.0817 0.0704 'International Tables Vol C Tables 4.2.6.8 and 6.1.1.4'
N N 0.0061 0.0033 'International Tables Vol C Tables 4.2.6.8 and 6.1.1.4'
C C 0.0033 0.0016 'International Tables Vol C Tables 4.2.6.8 and 6.1.1.4'
H H 0.0000 0.0000 'International Tables Vol C Tables 4.2.6.8 and 6.1.1.4'

loop_
_geom_angle_atom_site_label_1
_geom_angle_atom_site_label_2
_geom_angle_atom_site_label_3
_geom_angle
N1 Th1 N5 94.9(4)
N1 Th1 N6 116.0(3)
N5 Th1 N6 113.9(3)
N1 Th1 N4 104.3(4)
N5 Th1 N4 118.8(3)
N6 Th1 N4 108.2(3)
N4 Si1 C21 108.2(6)
N4 Si1 C20 113.8(6)
C21 Si1 C20 105.7(7)
N4 Si1 C22 113.2(6)
C21 Si1 C22 107.1(7)
C20 Si1 C22 108.5(7)
N4 Si2 C25 113.9(6)
N4 Si2 C23 112.8(6)
C25 Si2 C23 104.6(7)
N4 Si2 C24 109.8(6)
C25 Si2 C24 108.3(7)
C23 Si2 C24 107.1(7)
N5 Si3 C27 115.3(6)
N5 Si3 C28 113.2(6)
C27 Si3 C28 106.7(7)
N5 Si3 C26 110.4(5)
C27 Si3 C26 102.9(6)
C28 Si3 C26 107.6(6)
N5 Si4 C29 112.0(7)
N5 Si4 C30 112.4(6)
C29 Si4 C30 106.6(7)
N5 Si4 C31 110.6(5)
C29 Si4 C31 108.1(8)
C30 Si4 C31 106.9(7)
N6 Si5 C34 108.9(5)
N6 Si5 C33 114.4(6)
C34 Si5 C33 106.1(7)
N6 Si5 C32 111.9(6)
C34 Si5 C32 108.3(7)
C33 Si5 C32 106.9(7)
N6 Si6 C37 113.3(6)
N6 Si6 C36 110.2(5)
C37 Si6 C36 107.1(7)
N6 Si6 C35 114.0(7)
C37 Si6 C35 105.6(8)
C36 Si6 C35 106.1(7)
C1 N1 Th1 171.8(9)
C1 N2 C14 121.1(11)
C1 N2 C2 115.8(11)
C14 N2 C2 122.9(12)
C1 N3 C13 119.9(11)
C1 N3 C17 119.1(11)
C13 N3 C17 120.5(11)
Si2 N4 Si1 120.1(6)
Si2 N4 Th1 129.5(5)
Si1 N4 Th1 110.3(5)
Si4 N5 Si3 121.6(5)
Si4 N5 Th1 126.4(5)
Si3 N5 Th1 111.9(5)
Si6 N6 Si5 117.5(5)
Si6 N6 Th1 130.3(5)
Si5 N6 Th1 112.2(5)
N1 C1 N3 124.3(12)
N1 C1 N2 123.2(12)
N3 C1 N2 112.4(11)
C3 C2 C7 119.9(17)
C3 C2 N2 118.7(16)
C7 C2 N2 121.3(17)
C4 C3 C2 118(2)
C4 C3 H3 121.1
C2 C3 H3 121.1
C5 C4 C3 121(2)
C5 C4 H4 119.3
C3 C4 H4 119.3
C4 C5 C6 121(2)
C4 C5 H5 119.6
C6 C5 H5 119.6
C7 C6 C5 119(2)
C7 C6 H6 120.7
C5 C6 H6 120.7
C6 C7 C8 120.7(18)
C6 C7 C2 121.1(19)
C8 C7 C2 118.2(16)
C9 C8 C13 117.8(19)
C9 C8 C7 121.4(18)
C13 C8 C7 120.8(14)
C8 C9 C10 122(2)
C8 C9 H9 119.0
C10 C9 H9 119.0
C11 C10 C9 118.2(19)
C11 C10 H10 120.9
C9 C10 H10 120.9
C12 C11 C10 121(2)
C12 C11 H11 119.5
C10 C11 H11 119.5
C11 C12 C13 118.5(19)
C11 C12 H12 120.7
C13 C12 H12 120.7
C12 C13 C8 122.5(16)
C12 C13 N3 118.6(16)
C8 C13 N3 118.9(15)
N2 C14 C16 117.1(16)
N2 C14 C15 105.5(15)
C16 C14 C15 110.3(17)
N2 C14 H14 107.9
C16 C14 H14 107.9
C15 C14 H14 107.9
C14 C15 H15A 109.5
C14 C15 H15B 109.5
H15A C15 H15B 109.5
C14 C15 H15C 109.5
H15A C15 H15C 109.5
H15B C15 H15C 109.5
C14 C16 H16A 109.5
C14 C16 H16B 109.5
H16A C16 H16B 109.5
C14 C16 H16C 109.5
H16A C16 H16C 109.5
H16B C16 H16C 109.5
C18 C17 N3 118.1(15)
C18 C17 C19 111.8(14)
N3 C17 C19 106.8(12)
C18 C17 H17 106.5
N3 C17 H17 106.5
C19 C17 H17 106.5
C17 C18 H18A 109.5
C17 C18 H18B 109.5
H18A C18 H18B 109.5
C17 C18 H18C 109.5
H18A C18 H18C 109.5
H18B C18 H18C 109.5
C17 C19 H19A 109.5
C17 C19 H19B 109.5
H19A C19 H19B 109.5
C17 C19 H19C 109.5
H19A C19 H19C 109.5
H19B C19 H19C 109.5
Si1 C20 H20A 109.5
Si1 C20 H20B 109.5
H20A C20 H20B 109.5
Si1 C20 H20C 109.5
H20A C20 H20C 109.5
H20B C20 H20C 109.5
Si1 C21 H21A 109.5
Si1 C21 H21B 109.5
H21A C21 H21B 109.5
Si1 C21 H21C 109.5
H21A C21 H21C 109.5
H21B C21 H21C 109.5
Si1 C22 H22A 109.5
Si1 C22 H22B 109.5
H22A C22 H22B 109.5
Si1 C22 H22C 109.5
H22A C22 H22C 109.5
H22B C22 H22C 109.5
Si2 C23 H23A 109.5
Si2 C23 H23B 109.5
H23A C23 H23B 109.5
Si2 C23 H23C 109.5
H23A C23 H23C 109.5
H23B C23 H23C 109.5
Si2 C24 H24A 109.5
Si2 C24 H24B 109.5
H24A C24 H24B 109.5
Si2 C24 H24C 109.5
H24A C24 H24C 109.5
H24B C24 H24C 109.5
Si2 C25 H25A 109.5
Si2 C25 H25B 109.5
H25A C25 H25B 109.5
Si2 C25 H25C 109.5
H25A C25 H25C 109.5
H25B C25 H25C 109.5
Si3 C26 H26A 109.5
Si3 C26 H26B 109.5
H26A C26 H26B 109.5
Si3 C26 H26C 109.5
H26A C26 H26C 109.5
H26B C26 H26C 109.5
Si3 C27 H27A 109.5
Si3 C27 H27B 109.5
H27A C27 H27B 109.5
Si3 C27 H27C 109.5
H27A C27 H27C 109.5
H27B C27 H27C 109.5
Si3 C28 H28A 109.5
Si3 C28 H28B 109.5
H28A C28 H28B 109.5
Si3 C28 H28C 109.5
H28A C28 H28C 109.5
H28B C28 H28C 109.5
Si4 C29 H29A 109.5
Si4 C29 H29B 109.5
H29A C29 H29B 109.5
Si4 C29 H29C 109.5
H29A C29 H29C 109.5
H29B C29 H29C 109.5
Si4 C30 H30A 109.5
Si4 C30 H30B 109.5
H30A C30 H30B 109.5
Si4 C30 H30C 109.5
H30A C30 H30C 109.5
H30B C30 H30C 109.5
Si4 C31 H31A 109.5
Si4 C31 H31B 109.5
H31A C31 H31B 109.5
Si4 C31 H31C 109.5
H31A C31 H31C 109.5
H31B C31 H31C 109.5
Si5 C32 H32A 109.5
Si5 C32 H32B 109.5
H32A C32 H32B 109.5
Si5 C32 H32C 109.5
H32A C32 H32C 109.5
H32B C32 H32C 109.5
Si5 C33 H33A 109.5
Si5 C33 H33B 109.5
H33A C33 H33B 109.5
Si5 C33 H33C 109.5
H33A C33 H33C 109.5
H33B C33 H33C 109.5
Si5 C34 H34A 109.5
Si5 C34 H34B 109.5
H34A C34 H34B 109.5
Si5 C34 H34C 109.5
H34A C34 H34C 109.5
H34B C34 H34C 109.5
Si6 C35 H35A 109.5
Si6 C35 H35B 109.5
H35A C35 H35B 109.5
Si6 C35 H35C 109.5
H35A C35 H35C 109.5
H35B C35 H35C 109.5
Si6 C36 H36A 109.5
Si6 C36 H36B 109.5
H36A C36 H36B 109.5
Si6 C36 H36C 109.5
H36A C36 H36C 109.5
H36B C36 H36C 109.5
Si6 C37 H37A 109.5
Si6 C37 H37B 109.5
H37A C37 H37B 109.5
Si6 C37 H37C 109.5
H37A C37 H37C 109.5
H37B C37 H37C 109.5

loop_
_geom_bond_atom_site_label_1
_geom_bond_atom_site_label_2
_geom_bond_distance
Th1 N1 2.184(10)
Th1 N5 2.351(9)
Th1 N6 2.354(9)
Th1 N4 2.392(10)
Si1 N4 1.717(10)
Si1 C21 1.865(15)
Si1 C20 1.870(14)
Si1 C22 1.893(14)
Si2 N4 1.707(11)
Si2 C25 1.851(15)
Si2 C23 1.872(14)
Si2 C24 1.881(14)
Si3 N5 1.732(10)
Si3 C27 1.865(15)
Si3 C28 1.866(14)
Si3 C26 1.8801(12)
Si4 N5 1.725(10)
Si4 C29 1.855(15)
Si4 C30 1.874(13)
Si4 C31 1.881(15)
Si5 N6 1.747(9)
Si5 C34 1.857(14)
Si5 C33 1.866(14)
Si5 C32 1.877(14)
Si6 N6 1.731(10)
Si6 C37 1.870(15)
Si6 C36 1.878(14)
Si6 C35 1.878(16)
N1 C1 1.273(16)
N2 C1 1.410(16)
N2 C14 1.427(19)
N2 C2 1.435(19)
N3 C1 1.392(16)
N3 C13 1.447(18)
N3 C17 1.488(17)
C2 C3 1.43(2)
C2 C7 1.44(2)
C3 C4 1.41(3)
C3 H3 0.9500
C4 C5 1.39(3)
C4 H4 0.9500
C5 C6 1.43(3)
C5 H5 0.9500
C6 C7 1.38(2)
C6 H6 0.9500
C7 C8 1.41(2)
C8 C9 1.37(2)
C8 C13 1.40(2)
C9 C10 1.41(3)
C9 H9 0.9500
C10 C11 1.41(3)
C10 H10 0.9500
C11 C12 1.38(2)
C11 H11 0.9500
C12 C13 1.39(2)
C12 H12 0.9500
C14 C16 1.51(2)
C14 C15 1.58(3)
C14 H14 1.0000
C15 H15A 0.9800
C15 H15B 0.9800
C15 H15C 0.9800
C16 H16A 0.9800
C16 H16B 0.9800
C16 H16C 0.9800
C17 C18 1.47(2)
C17 C19 1.54(2)
C17 H17 1.0000
C18 H18A 0.9800
C18 H18B 0.9800
C18 H18C 0.9800
C19 H19A 0.9800
C19 H19B 0.9800
C19 H19C 0.9800
C20 H20A 0.9800
C20 H20B 0.9800
C20 H20C 0.9800
C21 H21A 0.9800
C21 H21B 0.9800
C21 H21C 0.9800
C22 H22A 0.9800
C22 H22B 0.9800
C22 H22C 0.9800
C23 H23A 0.9800
C23 H23B 0.9800
C23 H23C 0.9800
C24 H24A 0.9800
C24 H24B 0.9800
C24 H24C 0.9800
C25 H25A 0.9800
C25 H25B 0.9800
C25 H25C 0.9800
C26 H26A 0.9800
C26 H26B 0.9800
C26 H26C 0.9800
C27 H27A 0.9800
C27 H27B 0.9800
C27 H27C 0.9800
C28 H28A 0.9800
C28 H28B 0.9800
C28 H28C 0.9800
C29 H29A 0.9800
C29 H29B 0.9800
C29 H29C 0.9800
C30 H30A 0.9800
C30 H30B 0.9800
C30 H30C 0.9800
C31 H31A 0.9800
C31 H31B 0.9800
C31 H31C 0.9800
C32 H32A 0.9800
C32 H32B 0.9800
C32 H32C 0.9800
C33 H33A 0.9800
C33 H33B 0.9800
C33 H33C 0.9800
C34 H34A 0.9800
C34 H34B 0.9800
C34 H34C 0.9800
C35 H35A 0.9800
C35 H35B 0.9800
C35 H35C 0.9800
C36 H36A 0.9800
C36 H36B 0.9800
C36 H36C 0.9800
C37 H37A 0.9800
C37 H37B 0.9800
C37 H37C 0.9800
